data_1565537
loop_
_publ_author_name
'Taydakov, Ilya V.'
'Belousov, Yury A.'
'Lyssenko, Konstantin A.'
'Varaksina, Eugenia'
'Drozdov, Andrey A.'
'Marchetti, Fabio'
'Pettinari, Riccardo'
'Pettinari, Claudio'

_publ_section_title
;
 Synthesis, phosphorescence and luminescence properties of novel europium
 and gadolinium tris-acylpyrazolonate complexes
;
_journal_name_full 'Inorganica Chimica Acta'
_journal_page_first 119279
_journal_paper_doi 10.1016/j.ica.2019.119279
_journal_volume 502
_journal_year 2020
_chemical_formula_moiety 'C51 H59 Eu N6 O7'
_chemical_formula_sum 'C51 H59 Eu N6 O7'
_chemical_formula_weight 1020.00
_space_group_crystal_system triclinic
_space_group_IT_number 2
_space_group_name_Hall '-P 1'
_space_group_name_H-M_alt 'P -1'
_atom_sites_solution_hydrogens mixed
_audit_creation_method SHELXL-2016/6
_cell_angle_alpha 76.3170(11)
_cell_angle_beta 81.6093(11)
_cell_angle_gamma 77.7631(11)
_cell_formula_units_Z 2
_cell_length_a 9.8698(5)
_cell_length_b 14.0281(7)
_cell_length_c 18.8714(9)
_cell_measurement_reflns_used 999
_cell_measurement_temperature 120(2)
_cell_measurement_theta_max 25
_cell_measurement_theta_min 3
_cell_volume 2468.3(2)
_computing_cell_refinement 'Bruker SAINT'
_computing_data_collection 'Bruker APEX II'
_computing_data_reduction 'Bruker SAINT'
_computing_molecular_graphics 'Bruker SHELXTL'
_computing_publication_material 'Bruker SHELXTL'
_computing_structure_refinement 'SHELXL-97 (Sheldrick, 1997)'
_computing_structure_solution 'SHELXS-97 (Sheldrick, 1997)'
_diffrn_ambient_temperature 120(2)
_diffrn_measured_fraction_theta_full 1.000
_diffrn_measured_fraction_theta_max 1.000
_diffrn_measurement_device_type 'Bruker APEX II CCD area detector''
_diffrn_measurement_method 'omega scans'
_diffrn_radiation_type MoK\a
_diffrn_radiation_wavelength 0.71073
_diffrn_reflns_av_R_equivalents 0.0515
_diffrn_reflns_av_unetI/netI 0.0716
_diffrn_reflns_Laue_measured_fraction_full 1.000
_diffrn_reflns_Laue_measured_fraction_max 1.000
_diffrn_reflns_limit_h_max 13
_diffrn_reflns_limit_h_min -13
_diffrn_reflns_limit_k_max 19
_diffrn_reflns_limit_k_min -19
_diffrn_reflns_limit_l_max 25
_diffrn_reflns_limit_l_min -25
_diffrn_reflns_number 31103
_diffrn_reflns_point_group_measured_fraction_full 1.000
_diffrn_reflns_point_group_measured_fraction_max 1.000
_diffrn_reflns_theta_full 25.242
_diffrn_reflns_theta_max 29.000
_diffrn_reflns_theta_min 1.116
_exptl_absorpt_coefficient_mu 1.326
_exptl_absorpt_correction_T_max 0.863
_exptl_absorpt_correction_T_min 0.777
_exptl_absorpt_correction_type multi-scan
_exptl_absorpt_process_details
;
 SADABS 2016/2: Krause, L., Herbst-Irmer, R., Sheldrick G.M. & Stalke D.,
 J. Appl. Cryst. 48 (2015) 3-10
;
_exptl_crystal_colour colorless
_exptl_crystal_density_diffrn 1.372
_exptl_crystal_description block
_exptl_crystal_F_000 1052
_exptl_crystal_size_max 0.422
_exptl_crystal_size_mid 0.283
_exptl_crystal_size_min 0.241
_exptl_transmission_factor_max 0.741
_exptl_transmission_factor_min 0.605
_refine_diff_density_max 0.898
_refine_diff_density_min -1.159
_refine_ls_extinction_coef .
_refine_ls_extinction_method none
_refine_ls_goodness_of_fit_ref 0.994
_refine_ls_hydrogen_treatment mixed
_refine_ls_matrix_type full
_refine_ls_number_parameters 591
_refine_ls_number_reflns 13137
_refine_ls_number_restraints 0
_refine_ls_restrained_S_all 0.994
_refine_ls_R_factor_all 0.0529
_refine_ls_R_factor_gt 0.0398
_refine_ls_shift/su_max 0.002
_refine_ls_shift/su_mean 0.000
_refine_ls_structure_factor_coef Fsqd
_refine_ls_weighting_details 'w=1/[\s^2^(Fo^2^)+(0.0356P)^2^] where P=(Fo^2^+2Fc^2^)/3'
_refine_ls_weighting_scheme calc
_refine_ls_wR_factor_gt 0.0788
_refine_ls_wR_factor_ref 0.0841
_reflns_Friedel_coverage 0.000
_reflns_Friedel_fraction_full .
_reflns_Friedel_fraction_max .
_reflns_number_gt 11022
_reflns_number_total 13137
_reflns_threshold_expression I>2\s(I)
_cod_data_source_file ICA-2020-502-119279.cif
_cod_data_source_block a_a
_cod_database_code 1565537
_shelx_shelxl_version_number 2016/6
_shelx_space_group_comment
;
The symmetry employed for this shelxl refinement is uniquely defined
by the following loop, which should always be used as a source of
symmetry information in preference to the above space-group names.
They are only intended as comments.
;
_shelx_estimated_absorpt_t_min 0.605
_shelx_estimated_absorpt_t_max 0.741

loop_
_space_group_symop_operation_xyz
'x, y, z'
'-x, -y, -z'

loop_
_atom_site_label
_atom_site_type_symbol
_atom_site_fract_x
_atom_site_fract_y
_atom_site_fract_z
_atom_site_U_iso_or_equiv
_atom_site_adp_type
_atom_site_occupancy
_atom_site_site_symmetry_order
_atom_site_calc_flag
_atom_site_refinement_flags_posn
_atom_site_refinement_flags_adp
_atom_site_refinement_flags_occupancy
_atom_site_disorder_assembly
_atom_site_disorder_group
Eu1 Eu 0.53159(2) 0.52511(2) 0.73929(2) 0.01390(4) Uani 1 1 d . . . . .
O1C O 0.7431(2) 0.55614(15) 0.75607(11) 0.0190(4) Uani 1 1 d . . . . .
O2C O 0.6768(2) 0.36822(15) 0.76557(11) 0.0201(4) Uani 1 1 d . . . . .
N2C N 0.9830(2) 0.53491(18) 0.75628(13) 0.0172(5) Uani 1 1 d . . . . .
N3C N 1.0984(3) 0.45781(19) 0.75958(13) 0.0202(5) Uani 1 1 d . . . . .
C1C C 0.8630(3) 0.5004(2) 0.75626(15) 0.0163(6) Uani 1 1 d . . . . .
C4C C 1.0509(3) 0.3762(2) 0.76126(15) 0.0180(6) Uani 1 1 d . . . . .
C5C C 0.9036(3) 0.3957(2) 0.75951(15) 0.0161(6) Uani 1 1 d . . . . .
C6C C 0.8052(3) 0.3327(2) 0.76566(14) 0.0167(6) Uani 1 1 d . . . . .
C7C C 0.9965(3) 0.6329(2) 0.75971(17) 0.0208(6) Uani 1 1 d . . . . .
C8C C 0.8954(4) 0.7152(3) 0.7354(2) 0.0373(9) Uani 1 1 d . . . . .
H8CA H 0.816858 0.707113 0.715210 0.045 Uiso 1 1 calc R U . . .
C9C C 0.9103(4) 0.8095(3) 0.7410(2) 0.0439(10) Uani 1 1 d . . . . .
H9CA H 0.840291 0.865699 0.725694 0.053 Uiso 1 1 calc R U . . .
C10C C 1.0260(4) 0.8224(3) 0.7686(2) 0.0374(9) Uani 1 1 d . . . . .
H10A H 1.035345 0.886885 0.772523 0.045 Uiso 1 1 calc R U . . .
C11C C 1.1274(4) 0.7409(3) 0.7902(2) 0.0368(9) Uani 1 1 d . . . . .
H11A H 1.208415 0.749589 0.807857 0.044 Uiso 1 1 calc R U . . .
C12C C 1.1127(3) 0.6457(2) 0.78665(18) 0.0269(7) Uani 1 1 d . . . . .
H12A H 1.182476 0.589622 0.802697 0.032 Uiso 1 1 calc R U . . .
C13C C 0.8474(3) 0.2200(2) 0.77784(16) 0.0193(6) Uani 1 1 d . . . . .
H13A H 0.944546 0.202779 0.754571 0.023 Uiso 1 1 calc R U . . .
C14C C 0.7494(3) 0.1759(2) 0.74401(18) 0.0268(7) Uani 1 1 d . . . . .
H14A H 0.652146 0.196656 0.764316 0.032 Uiso 1 1 calc R U . . .
H14B H 0.755784 0.202071 0.690337 0.032 Uiso 1 1 calc R U . . .
C15C C 0.7866(4) 0.0629(2) 0.75980(19) 0.0337(8) Uani 1 1 d . . . . .
H15A H 0.881479 0.042122 0.736495 0.040 Uiso 1 1 calc R U . . .
H15B H 0.720590 0.036179 0.738435 0.040 Uiso 1 1 calc R U . . .
C16C C 0.7811(4) 0.0200(3) 0.8422(2) 0.0431(10) Uani 1 1 d . . . . .
H16A H 0.808696 -0.053588 0.851243 0.052 Uiso 1 1 calc R U . . .
H16B H 0.684644 0.036442 0.865048 0.052 Uiso 1 1 calc R U . . .
C17C C 0.8798(4) 0.0630(3) 0.8773(2) 0.0409(9) Uani 1 1 d . . . . .
H17A H 0.871854 0.036804 0.930951 0.049 Uiso 1 1 calc R U . . .
H17B H 0.977282 0.041447 0.857622 0.049 Uiso 1 1 calc R U . . .
C18C C 0.8440(4) 0.1774(2) 0.86126(17) 0.0301(8) Uani 1 1 d . . . . .
H18A H 0.911936 0.203600 0.881686 0.036 Uiso 1 1 calc R U . . .
H18B H 0.750122 0.199036 0.885270 0.036 Uiso 1 1 calc R U . . .
C19C C 1.1561(3) 0.2813(2) 0.76198(19) 0.0281(7) Uani 1 1 d . . . . .
H19A H 1.248482 0.293423 0.766223 0.042 Uiso 1 1 calc R U . . .
H19B H 1.157999 0.258903 0.716372 0.042 Uiso 1 1 calc R U . . .
H19C H 1.130388 0.229703 0.803809 0.042 Uiso 1 1 calc R U . . .
O1W O 0.3594(2) 0.46959(17) 0.69308(12) 0.0239(5) Uani 1 1 d . . . . .
H1WB H 0.280874 0.468746 0.714343 0.039(11) Uiso 1 1 d R . . . .
H1WA H 0.364374 0.457776 0.652153 0.058(14) Uiso 1 1 d R . . . .
O1 O 0.4583(2) 0.64073(15) 0.81217(11) 0.0206(4) Uani 1 1 d . . . . .
O2 O 0.4169(2) 0.44409(15) 0.84854(11) 0.0205(4) Uani 1 1 d . . . . .
N2A N 0.3812(3) 0.7115(2) 0.91451(14) 0.0252(6) Uani 1 1 d . . . . .
N3A N 0.3231(3) 0.6827(2) 0.98685(14) 0.0288(6) Uani 1 1 d . . . . .
C1A C 0.4082(3) 0.6333(2) 0.87894(16) 0.0191(6) Uani 1 1 d . . . . .
C4A C 0.3151(3) 0.5881(3) 0.99624(17) 0.0244(7) Uani 1 1 d . . . . .
C5A C 0.3664(3) 0.5506(2) 0.93055(15) 0.0190(6) Uani 1 1 d . . . . .
C6A C 0.3698(3) 0.4582(2) 0.91181(16) 0.0196(6) Uani 1 1 d . . . . .
C7A C 0.3853(3) 0.8137(2) 0.88435(19) 0.0278(7) Uani 1 1 d . . . . .
C8A C 0.3091(5) 0.8842(3) 0.9229(2) 0.0454(10) Uani 1 1 d . . . . .
H8AA H 0.257617 0.863861 0.968669 0.054 Uiso 1 1 calc R U . . .
C9A C 0.3094(5) 0.9839(3) 0.8937(3) 0.0614(13) Uani 1 1 d . . . . .
H9AA H 0.258148 1.032119 0.920135 0.074 Uiso 1 1 calc R U . . .
C10A C 0.3818(5) 1.0155(3) 0.8273(3) 0.0563(12) Uani 1 1 d . . . . .
H10B H 0.380044 1.084615 0.807649 0.068 Uiso 1 1 calc R U . . .
C11A C 0.4560(5) 0.9460(3) 0.7903(3) 0.0503(11) Uani 1 1 d . . . . .
H11B H 0.506182 0.967380 0.744293 0.060 Uiso 1 1 calc R U . . .
C12A C 0.4604(4) 0.8440(3) 0.8180(2) 0.0395(9) Uani 1 1 d . . . . .
H12B H 0.514056 0.796346 0.791786 0.047 Uiso 1 1 calc R U . . .
C13A C 0.3096(3) 0.3746(2) 0.96523(16) 0.0212(6) Uani 1 1 d . . . . .
H13B H 0.325345 0.377066 1.015881 0.025 Uiso 1 1 calc R U . . .
C14A C 0.3761(3) 0.2709(2) 0.95209(18) 0.0266(7) Uani 1 1 d . . . . .
H14C H 0.477028 0.258287 0.957394 0.032 Uiso 1 1 calc R U . . .
H14D H 0.364892 0.267558 0.901509 0.032 Uiso 1 1 calc R U . . .
C15A C 0.3082(4) 0.1910(3) 1.0067(2) 0.0342(8) Uani 1 1 d . . . . .
H15C H 0.326807 0.190484 1.057006 0.041 Uiso 1 1 calc R U . . .
H15D H 0.349925 0.124618 0.996040 0.041 Uiso 1 1 calc R U . . .
C16A C 0.1505(4) 0.2106(3) 1.0026(2) 0.0410(10) Uani 1 1 d . . . . .
H16C H 0.131890 0.203786 0.954067 0.049 Uiso 1 1 calc R U . . .
H16D H 0.108626 0.160226 1.040524 0.049 Uiso 1 1 calc R U . . .
C17A C 0.0835(4) 0.3144(3) 1.0142(2) 0.0390(9) Uani 1 1 d . . . . .
H17C H 0.092387 0.318497 1.064963 0.047 Uiso 1 1 calc R U . . .
H17D H -0.017068 0.326607 1.007998 0.047 Uiso 1 1 calc R U . . .
C18A C 0.1509(3) 0.3946(3) 0.96050(17) 0.0270(7) Uani 1 1 d . . . . .
H18C H 0.108910 0.460711 0.971601 0.032 Uiso 1 1 calc R U . . .
H18D H 0.132856 0.395704 0.910029 0.032 Uiso 1 1 calc R U . . .
C19A C 0.2581(4) 0.5379(3) 1.07008(17) 0.0349(8) Uani 1 1 d . . . . .
H19D H 0.236346 0.585222 1.102745 0.052 Uiso 1 1 calc R U . . .
H19E H 0.327476 0.480548 1.090349 0.052 Uiso 1 1 calc R U . . .
H19F H 0.173130 0.515123 1.065611 0.052 Uiso 1 1 calc R U . . .
O3 O 0.6524(2) 0.50228(15) 0.62674(10) 0.0208(4) Uani 1 1 d . . . . .
O4 O 0.4645(2) 0.67247(16) 0.65306(11) 0.0257(5) Uani 1 1 d . . . . .
N2B N 0.7022(3) 0.51851(19) 0.50112(13) 0.0198(5) Uani 1 1 d . . . . .
N3B N 0.6609(3) 0.5849(2) 0.43721(13) 0.0233(6) Uani 1 1 d . . . . .
C1B C 0.6328(3) 0.5505(2) 0.56221(16) 0.0184(6) Uani 1 1 d . . . . .
C4B C 0.5691(3) 0.6581(2) 0.45767(16) 0.0230(7) Uani 1 1 d . . . . .
C5B C 0.5457(3) 0.6435(2) 0.53612(15) 0.0198(6) Uani 1 1 d . . . . .
C6B C 0.4671(3) 0.7032(2) 0.58464(17) 0.0226(6) Uani 1 1 d . . . . .
C7B C 0.8237(3) 0.4431(2) 0.49818(16) 0.0195(6) Uani 1 1 d . . . . .
C8B C 0.9228(3) 0.4530(2) 0.43730(16) 0.0241(7) Uani 1 1 d . . . . .
H8BA H 0.906809 0.508052 0.397110 0.029 Uiso 1 1 calc R U . . .
C9B C 1.0431(3) 0.3832(3) 0.43555(17) 0.0283(7) Uani 1 1 d . . . . .
H9BA H 1.110387 0.390634 0.394112 0.034 Uiso 1 1 calc R U . . .
C10B C 1.0678(4) 0.3020(3) 0.49350(18) 0.0307(8) Uani 1 1 d . . . . .
H10C H 1.151290 0.253824 0.491904 0.037 Uiso 1 1 calc R U . . .
C11B C 0.9687(4) 0.2920(3) 0.55399(18) 0.0311(8) Uani 1 1 d . . . . .
H11C H 0.985015 0.236987 0.594152 0.037 Uiso 1 1 calc R U . . .
C12B C 0.8467(3) 0.3617(2) 0.55608(17) 0.0263(7) Uani 1 1 d . . . . .
H12C H 0.778657 0.353778 0.597135 0.032 Uiso 1 1 calc R U . . .
C13B C 0.3845(4) 0.8064(2) 0.55823(17) 0.0307(8) Uani 1 1 d . . . . .
H13C H 0.411623 0.829039 0.504650 0.037 Uiso 1 1 calc R U . . .
C14B C 0.2278(4) 0.8011(3) 0.5701(3) 0.0474(11) Uani 1 1 d . . . . .
H14E H 0.210117 0.754018 0.542436 0.057 Uiso 1 1 calc R U . . .
H14F H 0.201306 0.775517 0.622802 0.057 Uiso 1 1 calc R U . . .
C15B C 0.1378(5) 0.9040(3) 0.5449(3) 0.0681(15) Uani 1 1 d . . . . .
H15E H 0.156494 0.926358 0.491161 0.082 Uiso 1 1 calc R U . . .
H15F H 0.038087 0.899116 0.556212 0.082 Uiso 1 1 calc R U . . .
C16B C 0.1688(5) 0.9799(3) 0.5826(3) 0.0579(13) Uani 1 1 d . . . . .
H16E H 0.137888 0.962155 0.635594 0.070 Uiso 1 1 calc R U . . .
H16F H 0.115044 1.046504 0.562431 0.070 Uiso 1 1 calc R U . . .
C17B C 0.3236(5) 0.9849(3) 0.5727(3) 0.0571(12) Uani 1 1 d . . . . .
H17E H 0.340142 1.031617 0.601104 0.069 Uiso 1 1 calc R U . . .
H17F H 0.352405 1.010625 0.520330 0.069 Uiso 1 1 calc R U . . .
C18B C 0.4113(4) 0.8814(3) 0.5987(2) 0.0435(10) Uani 1 1 d . . . . .
H18E H 0.511320 0.885819 0.590082 0.052 Uiso 1 1 calc R U . . .
H18F H 0.387991 0.858218 0.651974 0.052 Uiso 1 1 calc R U . . .
C19B C 0.5041(4) 0.7401(3) 0.39946(17) 0.0365(9) Uani 1 1 d . . . . .
H19G H 0.528333 0.720881 0.351892 0.055 Uiso 1 1 calc R U . . .
H19H H 0.538720 0.801244 0.397618 0.055 Uiso 1 1 calc R U . . .
H19I H 0.402572 0.751946 0.410736 0.055 Uiso 1 1 calc R U . . .

loop_
_atom_site_aniso_label
_atom_site_aniso_U_11
_atom_site_aniso_U_22
_atom_site_aniso_U_33
_atom_site_aniso_U_23
_atom_site_aniso_U_13
_atom_site_aniso_U_12
Eu1 0.01210(7) 0.01804(7) 0.01124(7) -0.00372(5) -0.00029(5) -0.00200(5)
O1C 0.0141(10) 0.0184(10) 0.0246(11) -0.0062(9) -0.0024(8) -0.0011(8)
O2C 0.0173(10) 0.0189(10) 0.0222(11) -0.0023(9) -0.0017(9) -0.0020(8)
N2C 0.0149(12) 0.0177(12) 0.0191(12) -0.0055(10) -0.0014(10) -0.0021(10)
N3C 0.0161(12) 0.0226(13) 0.0214(13) -0.0060(11) -0.0017(10) -0.0007(10)
C1C 0.0160(14) 0.0234(15) 0.0106(13) -0.0067(11) 0.0001(11) -0.0036(12)
C4C 0.0200(15) 0.0193(15) 0.0139(13) -0.0034(11) -0.0012(11) -0.0027(12)
C5C 0.0157(14) 0.0183(14) 0.0146(13) -0.0043(11) -0.0003(11) -0.0035(11)
C6C 0.0219(15) 0.0165(14) 0.0100(12) -0.0009(11) -0.0013(11) -0.0020(12)
C7C 0.0183(15) 0.0206(15) 0.0260(16) -0.0096(13) 0.0013(12) -0.0064(12)
C8C 0.0277(18) 0.0246(18) 0.065(3) -0.0138(18) -0.0174(18) -0.0040(15)
C9C 0.034(2) 0.0203(18) 0.082(3) -0.0181(19) -0.027(2) 0.0058(15)
C10C 0.0306(19) 0.0256(18) 0.062(3) -0.0152(18) -0.0095(18) -0.0076(15)
C11C 0.034(2) 0.0290(19) 0.054(2) -0.0145(17) -0.0137(18) -0.0070(16)
C12C 0.0244(16) 0.0227(16) 0.0358(18) -0.0089(14) -0.0117(14) -0.0005(13)
C13C 0.0219(15) 0.0167(14) 0.0183(14) -0.0030(12) -0.0031(12) -0.0016(12)
C14C 0.0303(18) 0.0182(15) 0.0315(18) -0.0028(13) -0.0059(15) -0.0045(13)
C15C 0.040(2) 0.0229(17) 0.040(2) -0.0077(15) -0.0049(17) -0.0083(16)
C16C 0.054(3) 0.0213(18) 0.048(2) -0.0027(17) 0.007(2) -0.0076(17)
C17C 0.060(3) 0.0250(19) 0.0293(19) 0.0046(15) -0.0077(18) 0.0013(18)
C18C 0.042(2) 0.0223(17) 0.0218(16) 0.0000(13) -0.0090(15) 0.0023(15)
C19C 0.0204(16) 0.0211(16) 0.041(2) -0.0080(15) -0.0028(14) 0.0018(13)
O1W 0.0161(11) 0.0412(14) 0.0189(11) -0.0145(10) 0.0016(9) -0.0087(10)
O1 0.0215(11) 0.0221(11) 0.0176(10) -0.0064(9) 0.0011(9) -0.0025(9)
O2 0.0225(11) 0.0240(11) 0.0156(10) -0.0070(9) 0.0021(8) -0.0051(9)
N2A 0.0259(14) 0.0278(15) 0.0262(14) -0.0156(12) -0.0040(12) -0.0022(12)
N3A 0.0293(15) 0.0364(16) 0.0216(14) -0.0157(12) -0.0010(12) 0.0012(13)
C1A 0.0128(13) 0.0248(16) 0.0196(14) -0.0075(12) -0.0040(12) 0.0013(12)
C4A 0.0189(15) 0.0360(19) 0.0189(15) -0.0123(14) -0.0031(12) 0.0017(13)
C5A 0.0143(14) 0.0292(16) 0.0147(14) -0.0099(12) 0.0007(11) -0.0021(12)
C6A 0.0127(13) 0.0282(16) 0.0161(14) -0.0047(12) -0.0017(11) -0.0003(12)
C7A 0.0272(17) 0.0273(17) 0.0345(18) -0.0145(15) -0.0116(15) -0.0026(14)
C8A 0.058(3) 0.036(2) 0.041(2) -0.0173(18) -0.005(2) 0.005(2)
C9A 0.076(3) 0.035(2) 0.075(3) -0.030(2) -0.013(3) 0.011(2)
C10A 0.063(3) 0.026(2) 0.084(4) -0.014(2) -0.016(3) -0.006(2)
C11A 0.055(3) 0.033(2) 0.069(3) -0.015(2) 0.001(2) -0.020(2)
C12A 0.041(2) 0.0285(19) 0.053(2) -0.0181(18) 0.0019(19) -0.0097(17)
C13A 0.0197(15) 0.0292(17) 0.0134(14) -0.0035(12) -0.0001(12) -0.0038(13)
C14A 0.0270(17) 0.0260(17) 0.0247(16) 0.0001(14) -0.0044(14) -0.0051(14)
C15A 0.039(2) 0.0272(18) 0.0347(19) 0.0032(15) -0.0097(16) -0.0079(16)
C16A 0.039(2) 0.039(2) 0.043(2) 0.0129(18) -0.0119(18) -0.0212(18)
C17A 0.0256(18) 0.051(2) 0.034(2) 0.0063(18) 0.0002(16) -0.0137(17)
C18A 0.0200(16) 0.0350(19) 0.0219(16) 0.0026(14) -0.0016(13) -0.0063(14)
C19A 0.036(2) 0.048(2) 0.0186(16) -0.0135(16) 0.0043(15) -0.0007(17)
O3 0.0199(11) 0.0253(11) 0.0128(10) -0.0018(8) 0.0012(8) 0.0010(9)
O4 0.0298(12) 0.0237(12) 0.0173(11) -0.0022(9) 0.0002(9) 0.0050(10)
N2B 0.0223(13) 0.0235(13) 0.0123(11) -0.0040(10) -0.0014(10) -0.0015(11)
N3B 0.0277(14) 0.0299(15) 0.0118(12) -0.0034(11) -0.0042(11) -0.0038(12)
C1B 0.0175(14) 0.0223(15) 0.0171(14) -0.0055(12) -0.0024(12) -0.0052(12)
C4B 0.0249(16) 0.0271(17) 0.0176(14) -0.0033(13) -0.0059(13) -0.0053(13)
C5B 0.0191(15) 0.0251(16) 0.0142(14) -0.0033(12) -0.0002(12) -0.0039(12)
C6B 0.0226(16) 0.0223(16) 0.0211(15) -0.0015(12) -0.0035(13) -0.0030(13)
C7B 0.0209(15) 0.0227(15) 0.0176(14) -0.0081(12) -0.0018(12) -0.0056(12)
C8B 0.0247(16) 0.0316(18) 0.0161(14) -0.0030(13) -0.0028(13) -0.0069(14)
C9B 0.0256(17) 0.039(2) 0.0203(16) -0.0097(14) 0.0044(13) -0.0074(15)
C10B 0.0259(17) 0.0332(19) 0.0310(18) -0.0125(15) 0.0002(15) 0.0031(15)
C11B 0.0356(19) 0.0286(18) 0.0232(17) -0.0021(14) 0.0029(15) -0.0010(15)
C12B 0.0293(17) 0.0266(17) 0.0209(16) -0.0063(13) 0.0032(13) -0.0031(14)
C13B 0.040(2) 0.0240(17) 0.0182(15) 0.0006(13) -0.0013(14) 0.0092(15)
C14B 0.040(2) 0.035(2) 0.069(3) -0.016(2) -0.027(2) 0.0110(18)
C15B 0.054(3) 0.047(3) 0.099(4) -0.016(3) -0.037(3) 0.020(2)
C16B 0.067(3) 0.030(2) 0.060(3) -0.006(2) -0.007(2) 0.023(2)
C17B 0.072(3) 0.023(2) 0.069(3) -0.002(2) -0.006(3) -0.002(2)
C18B 0.045(2) 0.0225(18) 0.061(3) -0.0059(18) -0.004(2) -0.0045(17)
C19B 0.047(2) 0.039(2) 0.0163(16) -0.0010(15) -0.0097(16) 0.0069(18)

loop_
_atom_type_symbol
_atom_type_description
_atom_type_scat_dispersion_real
_atom_type_scat_dispersion_imag
_atom_type_scat_source
C C 0.0033 0.0016 'International Tables Vol C Tables 4.2.6.8 and 6.1.1.4'
H H 0.0000 0.0000 'International Tables Vol C Tables 4.2.6.8 and 6.1.1.4'
N N 0.0061 0.0033 'International Tables Vol C Tables 4.2.6.8 and 6.1.1.4'
O O 0.0106 0.0060 'International Tables Vol C Tables 4.2.6.8 and 6.1.1.4'
Eu Eu -0.1578 3.6682 'International Tables Vol C Tables 4.2.6.8 and 6.1.1.4'

loop_
_geom_angle_atom_site_label_1
_geom_angle_atom_site_label_2
_geom_angle_atom_site_label_3
_geom_angle
_geom_angle_site_symmetry_1
_geom_angle_site_symmetry_3
O1C Eu1 O1 79.89(7) . .
O1C Eu1 O3 81.32(7) . .
O1 Eu1 O3 142.99(7) . .
O1C Eu1 O2C 74.38(7) . .
O1 Eu1 O2C 128.78(7) . .
O3 Eu1 O2C 75.00(7) . .
O1C Eu1 O4 97.27(8) . .
O1 Eu1 O4 77.87(7) . .
O3 Eu1 O4 73.25(7) . .
O2C Eu1 O4 148.05(7) . .
O1C Eu1 O1W 161.78(7) . .
O1 Eu1 O1W 117.78(7) . .
O3 Eu1 O1W 81.38(7) . .
O2C Eu1 O1W 95.60(7) . .
O4 Eu1 O1W 83.15(8) . .
O1C Eu1 O2 112.85(7) . .
O1 Eu1 O2 73.22(7) . .
O3 Eu1 O2 143.77(7) . .
O2C Eu1 O2 77.20(7) . .
O4 Eu1 O2 132.97(7) . .
O1W Eu1 O2 78.67(7) . .
C1C O1C Eu1 130.28(18) . .
C6C O2C Eu1 138.26(19) . .
C1C N2C N3C 111.1(2) . .
C1C N2C C7C 127.9(2) . .
N3C N2C C7C 120.7(2) . .
C4C N3C N2C 106.3(2) . .
O1C C1C N2C 123.0(3) . .
O1C C1C C5C 130.8(3) . .
N2C C1C C5C 106.2(2) . .
N3C C4C C5C 111.8(3) . .
N3C C4C C19C 117.3(3) . .
C5C C4C C19C 130.9(3) . .
C6C C5C C4C 132.8(3) . .
C6C C5C C1C 122.5(3) . .
C4C C5C C1C 104.6(2) . .
O2C C6C C5C 120.8(3) . .
O2C C6C C13C 116.8(3) . .
C5C C6C C13C 122.2(3) . .
C12C C7C C8C 120.0(3) . .
C12C C7C N2C 119.2(3) . .
C8C C7C N2C 120.8(3) . .
C7C C8C C9C 119.3(3) . .
C7C C8C H8CA 120.3 . .
C9C C8C H8CA 120.3 . .
C10C C9C C8C 120.8(3) . .
C10C C9C H9CA 119.6 . .
C8C C9C H9CA 119.6 . .
C11C C10C C9C 119.4(3) . .
C11C C10C H10A 120.3 . .
C9C C10C H10A 120.3 . .
C10C C11C C12C 120.7(3) . .
C10C C11C H11A 119.7 . .
C12C C11C H11A 119.7 . .
C7C C12C C11C 119.9(3) . .
C7C C12C H12A 120.1 . .
C11C C12C H12A 120.1 . .
C6C C13C C14C 111.0(2) . .
C6C C13C C18C 108.0(2) . .
C14C C13C C18C 110.7(3) . .
C6C C13C H13A 109.0 . .
C14C C13C H13A 109.0 . .
C18C C13C H13A 109.0 . .
C15C C14C C13C 111.0(3) . .
C15C C14C H14A 109.4 . .
C13C C14C H14A 109.4 . .
C15C C14C H14B 109.4 . .
C13C C14C H14B 109.4 . .
H14A C14C H14B 108.0 . .
C14C C15C C16C 110.9(3) . .
C14C C15C H15A 109.5 . .
C16C C15C H15A 109.5 . .
C14C C15C H15B 109.5 . .
C16C C15C H15B 109.5 . .
H15A C15C H15B 108.0 . .
C15C C16C C17C 110.5(3) . .
C15C C16C H16A 109.5 . .
C17C C16C H16A 109.5 . .
C15C C16C H16B 109.5 . .
C17C C16C H16B 109.5 . .
H16A C16C H16B 108.1 . .
C18C C17C C16C 110.8(3) . .
C18C C17C H17A 109.5 . .
C16C C17C H17A 109.5 . .
C18C C17C H17B 109.5 . .
C16C C17C H17B 109.5 . .
H17A C17C H17B 108.1 . .
C17C C18C C13C 110.5(3) . .
C17C C18C H18A 109.5 . .
C13C C18C H18A 109.5 . .
C17C C18C H18B 109.5 . .
C13C C18C H18B 109.5 . .
H18A C18C H18B 108.1 . .
C4C C19C H19A 109.5 . .
C4C C19C H19B 109.5 . .
H19A C19C H19B 109.5 . .
C4C C19C H19C 109.5 . .
H19A C19C H19C 109.5 . .
H19B C19C H19C 109.5 . .
Eu1 O1W H1WB 122.4 . .
Eu1 O1W H1WA 125.8 . .
H1WB O1W H1WA 111.1 . .
C1A O1 Eu1 132.57(19) . .
C6A O2 Eu1 139.5(2) . .
C1A N2A N3A 111.1(3) . .
C1A N2A C7A 128.4(3) . .
N3A N2A C7A 119.7(3) . .
C4A N3A N2A 106.3(2) . .
O1 C1A N2A 123.5(3) . .
O1 C1A C5A 130.2(3) . .
N2A C1A C5A 106.3(3) . .
N3A C4A C5A 111.7(3) . .
N3A C4A C19A 117.2(3) . .
C5A C4A C19A 131.1(3) . .
C6A C5A C1A 122.4(3) . .
C6A C5A C4A 132.8(3) . .
C1A C5A C4A 104.6(3) . .
O2 C6A C5A 121.0(3) . .
O2 C6A C13A 117.4(3) . .
C5A C6A C13A 121.5(3) . .
C12A C7A C8A 120.1(3) . .
C12A C7A N2A 121.7(3) . .
C8A C7A N2A 118.2(3) . .
C9A C8A C7A 119.0(4) . .
C9A C8A H8AA 120.5 . .
C7A C8A H8AA 120.5 . .
C10A C9A C8A 121.7(4) . .
C10A C9A H9AA 119.2 . .
C8A C9A H9AA 119.2 . .
C11A C10A C9A 118.7(4) . .
C11A C10A H10B 120.6 . .
C9A C10A H10B 120.6 . .
C10A C11A C12A 121.7(4) . .
C10A C11A H11B 119.1 . .
C12A C11A H11B 119.1 . .
C7A C12A C11A 118.7(4) . .
C7A C12A H12B 120.6 . .
C11A C12A H12B 120.6 . .
C6A C13A C14A 113.6(2) . .
C6A C13A C18A 108.3(2) . .
C14A C13A C18A 110.6(3) . .
C6A C13A H13B 108.1 . .
C14A C13A H13B 108.1 . .
C18A C13A H13B 108.1 . .
C13A C14A C15A 110.6(3) . .
C13A C14A H14C 109.5 . .
C15A C14A H14C 109.5 . .
C13A C14A H14D 109.5 . .
C15A C14A H14D 109.5 . .
H14C C14A H14D 108.1 . .
C14A C15A C16A 111.2(3) . .
C14A C15A H15C 109.4 . .
C16A C15A H15C 109.4 . .
C14A C15A H15D 109.4 . .
C16A C15A H15D 109.4 . .
H15C C15A H15D 108.0 . .
C17A C16A C15A 111.1(3) . .
C17A C16A H16C 109.4 . .
C15A C16A H16C 109.4 . .
C17A C16A H16D 109.4 . .
C15A C16A H16D 109.4 . .
H16C C16A H16D 108.0 . .
C16A C17A C18A 111.6(3) . .
C16A C17A H17C 109.3 . .
C18A C17A H17C 109.3 . .
C16A C17A H17D 109.3 . .
C18A C17A H17D 109.3 . .
H17C C17A H17D 108.0 . .
C17A C18A C13A 110.9(3) . .
C17A C18A H18C 109.5 . .
C13A C18A H18C 109.5 . .
C17A C18A H18D 109.5 . .
C13A C18A H18D 109.5 . .
H18C C18A H18D 108.0 . .
C4A C19A H19D 109.5 . .
C4A C19A H19E 109.5 . .
H19D C19A H19E 109.5 . .
C4A C19A H19F 109.5 . .
H19D C19A H19F 109.5 . .
H19E C19A H19F 109.5 . .
C1B O3 Eu1 130.60(19) . .
C6B O4 Eu1 139.5(2) . .
C1B N2B N3B 111.2(2) . .
C1B N2B C7B 127.1(2) . .
N3B N2B C7B 120.1(2) . .
C4B N3B N2B 106.6(2) . .
O3 C1B N2B 122.8(3) . .
O3 C1B C5B 131.0(3) . .
N2B C1B C5B 106.1(2) . .
N3B C4B C5B 111.6(3) . .
N3B C4B C19B 118.2(3) . .
C5B C4B C19B 130.2(3) . .
C6B C5B C1B 121.8(3) . .
C6B C5B C4B 133.5(3) . .
C1B C5B C4B 104.5(3) . .
O4 C6B C5B 120.9(3) . .
O4 C6B C13B 116.1(3) . .
C5B C6B C13B 122.9(3) . .
C12B C7B C8B 119.7(3) . .
C12B C7B N2B 120.7(3) . .
C8B C7B N2B 119.6(3) . .
C9B C8B C7B 120.0(3) . .
C9B C8B H8BA 120.0 . .
C7B C8B H8BA 120.0 . .
C8B C9B C10B 120.9(3) . .
C8B C9B H9BA 119.6 . .
C10B C9B H9BA 119.6 . .
C9B C10B C11B 119.1(3) . .
C9B C10B H10C 120.5 . .
C11B C10B H10C 120.5 . .
C12B C11B C10B 120.5(3) . .
C12B C11B H11C 119.8 . .
C10B C11B H11C 119.8 . .
C11B C12B C7B 119.9(3) . .
C11B C12B H12C 120.0 . .
C7B C12B H12C 120.0 . .
C6B C13B C18B 111.8(3) . .
C6B C13B C14B 108.7(3) . .
C18B C13B C14B 109.5(3) . .
C6B C13B H13C 108.9 . .
C18B C13B H13C 108.9 . .
C14B C13B H13C 108.9 . .
C15B C14B C13B 111.4(4) . .
C15B C14B H14E 109.4 . .
C13B C14B H14E 109.4 . .
C15B C14B H14F 109.4 . .
C13B C14B H14F 109.4 . .
H14E C14B H14F 108.0 . .
C16B C15B C14B 110.9(4) . .
C16B C15B H15E 109.5 . .
C14B C15B H15E 109.5 . .
C16B C15B H15F 109.5 . .
C14B C15B H15F 109.5 . .
H15E C15B H15F 108.0 . .
C15B C16B C17B 112.2(4) . .
C15B C16B H16E 109.2 . .
C17B C16B H16E 109.2 . .
C15B C16B H16F 109.2 . .
C17B C16B H16F 109.2 . .
H16E C16B H16F 107.9 . .
C16B C17B C18B 110.7(3) . .
C16B C17B H17E 109.5 . .
C18B C17B H17E 109.5 . .
C16B C17B H17F 109.5 . .
C18B C17B H17F 109.5 . .
H17E C17B H17F 108.1 . .
C13B C18B C17B 111.1(3) . .
C13B C18B H18E 109.4 . .
C17B C18B H18E 109.4 . .
C13B C18B H18F 109.4 . .
C17B C18B H18F 109.4 . .
H18E C18B H18F 108.0 . .
C4B C19B H19G 109.5 . .
C4B C19B H19H 109.5 . .
H19G C19B H19H 109.5 . .
C4B C19B H19I 109.5 . .
H19G C19B H19I 109.5 . .
H19H C19B H19I 109.5 . .

loop_
_geom_bond_atom_site_label_1
_geom_bond_atom_site_label_2
_geom_bond_distance
_geom_bond_site_symmetry_2
Eu1 O1C 2.300(2) .
Eu1 O1 2.305(2) .
Eu1 O3 2.3360(19) .
Eu1 O2C 2.345(2) .
Eu1 O4 2.346(2) .
Eu1 O1W 2.360(2) .
Eu1 O2 2.362(2) .
O1C C1C 1.272(3) .
O2C C6C 1.260(3) .
N2C C1C 1.371(4) .
N2C N3C 1.391(3) .
N2C C7C 1.426(4) .
N3C C4C 1.319(4) .
C1C C5C 1.427(4) .
C4C C5C 1.425(4) .
C4C C19C 1.503(4) .
C5C C6C 1.422(4) .
C6C C13C 1.517(4) .
C7C C12C 1.381(4) .
C7C C8C 1.391(5) .
C8C C9C 1.392(5) .
C8C H8CA 0.9500 .
C9C C10C 1.383(5) .
C9C H9CA 0.9500 .
C10C C11C 1.374(5) .
C10C H10A 0.9500 .
C11C C12C 1.392(5) .
C11C H11A 0.9500 .
C12C H12A 0.9500 .
C13C C14C 1.532(4) .
C13C C18C 1.544(4) .
C13C H13A 1.0000 .
C14C C15C 1.515(4) .
C14C H14A 0.9900 .
C14C H14B 0.9900 .
C15C C16C 1.527(5) .
C15C H15A 0.9900 .
C15C H15B 0.9900 .
C16C C17C 1.542(6) .
C16C H16A 0.9900 .
C16C H16B 0.9900 .
C17C C18C 1.533(5) .
C17C H17A 0.9900 .
C17C H17B 0.9900 .
C18C H18A 0.9900 .
C18C H18B 0.9900 .
C19C H19A 0.9800 .
C19C H19B 0.9800 .
C19C H19C 0.9800 .
O1W H1WB 0.8199 .
O1W H1WA 0.8200 .
O1 C1A 1.273(3) .
O2 C6A 1.262(3) .
N2A C1A 1.377(4) .
N2A N3A 1.402(4) .
N2A C7A 1.419(4) .
N3A C4A 1.314(4) .
C1A C5A 1.420(4) .
C4A C5A 1.444(4) .
C4A C19A 1.493(4) .
C5A C6A 1.414(4) .
C6A C13A 1.519(4) .
C7A C12A 1.381(5) .
C7A C8A 1.392(5) .
C8A C9A 1.377(6) .
C8A H8AA 0.9500 .
C9A C10A 1.374(7) .
C9A H9AA 0.9500 .
C10A C11A 1.358(6) .
C10A H10B 0.9500 .
C11A C12A 1.396(5) .
C11A H11B 0.9500 .
C12A H12B 0.9500 .
C13A C14A 1.525(4) .
C13A C18A 1.544(4) .
C13A H13B 1.0000 .
C14A C15A 1.529(4) .
C14A H14C 0.9900 .
C14A H14D 0.9900 .
C15A C16A 1.533(5) .
C15A H15C 0.9900 .
C15A H15D 0.9900 .
C16A C17A 1.519(5) .
C16A H16C 0.9900 .
C16A H16D 0.9900 .
C17A C18A 1.522(4) .
C17A H17C 0.9900 .
C17A H17D 0.9900 .
C18A H18C 0.9900 .
C18A H18D 0.9900 .
C19A H19D 0.9800 .
C19A H19E 0.9800 .
C19A H19F 0.9800 .
O3 C1B 1.265(3) .
O4 C6B 1.259(4) .
N2B C1B 1.372(4) .
N2B N3B 1.392(3) .
N2B C7B 1.425(4) .
N3B C4B 1.310(4) .
C1B C5B 1.424(4) .
C4B C5B 1.437(4) .
C4B C19B 1.496(4) .
C5B C6B 1.422(4) .
C6B C13B 1.512(4) .
C7B C12B 1.386(4) .
C7B C8B 1.396(4) .
C8B C9B 1.371(4) .
C8B H8BA 0.9500 .
C9B C10B 1.387(5) .
C9B H9BA 0.9500 .
C10B C11B 1.391(5) .
C10B H10C 0.9500 .
C11B C12B 1.383(4) .
C11B H11C 0.9500 .
C12B H12C 0.9500 .
C13B C18B 1.521(5) .
C13B C14B 1.545(5) .
C13B H13C 1.0000 .
C14B C15B 1.534(5) .
C14B H14E 0.9900 .
C14B H14F 0.9900 .
C15B C16B 1.513(6) .
C15B H15E 0.9900 .
C15B H15F 0.9900 .
C16B C17B 1.527(7) .
C16B H16E 0.9900 .
C16B H16F 0.9900 .
C17B C18B 1.534(5) .
C17B H17E 0.9900 .
C17B H17F 0.9900 .
C18B H18E 0.9900 .
C18B H18F 0.9900 .
C19B H19G 0.9800 .
C19B H19H 0.9800 .
C19B H19I 0.9800 .

loop_
_geom_hbond_atom_site_label_D
_geom_hbond_atom_site_label_H
_geom_hbond_atom_site_label_A
_geom_hbond_distance_DH
_geom_hbond_distance_HA
_geom_hbond_distance_DA
_geom_hbond_angle_DHA
_geom_hbond_site_symmetry_A
C8C H8CA O1C 0.95 2.31 2.868(4) 117.1 .
O1W H1WB N3C 0.82 1.90 2.716(3) 175.1 1_455
O1W H1WA N3B 0.82 1.98 2.787(3) 167.0 2_666
C12A H12B O1 0.95 2.29 2.884(4) 119.5 .
C12B H12C O3 0.95 2.33 2.870(4) 115.1 .

loop_
_geom_torsion_atom_site_label_1
_geom_torsion_atom_site_label_2
_geom_torsion_atom_site_label_3
_geom_torsion_atom_site_label_4
_geom_torsion
_geom_torsion_site_symmetry_1
_geom_torsion_site_symmetry_2
_geom_torsion_site_symmetry_3
_geom_torsion_site_symmetry_4
C1C N2C N3C C4C 0.3(3) . . . .
C7C N2C N3C C4C 174.9(3) . . . .
Eu1 O1C C1C N2C 170.01(19) . . . .
Eu1 O1C C1C C5C -12.9(4) . . . .
N3C N2C C1C O1C 177.5(2) . . . .
C7C N2C C1C O1C 3.4(5) . . . .
N3C N2C C1C C5C -0.2(3) . . . .
C7C N2C C1C C5C -174.3(3) . . . .
N2C N3C C4C C5C -0.3(3) . . . .
N2C N3C C4C C19C 177.7(2) . . . .
N3C C4C C5C C6C -174.6(3) . . . .
C19C C4C C5C C6C 7.8(5) . . . .
N3C C4C C5C C1C 0.2(3) . . . .
C19C C4C C5C C1C -177.4(3) . . . .
O1C C1C C5C C6C -2.0(5) . . . .
N2C C1C C5C C6C 175.4(3) . . . .
O1C C1C C5C C4C -177.4(3) . . . .
N2C C1C C5C C4C 0.0(3) . . . .
Eu1 O2C C6C C5C 12.5(4) . . . .
Eu1 O2C C6C C13C -171.62(19) . . . .
C4C C5C C6C O2C 176.8(3) . . . .
C1C C5C C6C O2C 2.9(4) . . . .
C4C C5C C6C C13C 1.1(5) . . . .
C1C C5C C6C C13C -172.8(3) . . . .
C1C N2C C7C C12C 155.5(3) . . . .
N3C N2C C7C C12C -18.2(4) . . . .
C1C N2C C7C C8C -25.4(5) . . . .
N3C N2C C7C C8C 161.0(3) . . . .
C12C C7C C8C C9C -2.2(6) . . . .
N2C C7C C8C C9C 178.6(3) . . . .
C7C C8C C9C C10C 1.7(6) . . . .
C8C C9C C10C C11C 0.4(7) . . . .
C9C C10C C11C C12C -1.9(6) . . . .
C8C C7C C12C C11C 0.8(5) . . . .
N2C C7C C12C C11C 179.9(3) . . . .
C10C C11C C12C C7C 1.3(6) . . . .
O2C C6C C13C C14C 33.7(4) . . . .
C5C C6C C13C C14C -150.4(3) . . . .
O2C C6C C13C C18C -87.8(3) . . . .
C5C C6C C13C C18C 88.1(3) . . . .
C6C C13C C14C C15C -176.9(3) . . . .
C18C C13C C14C C15C -56.9(4) . . . .
C13C C14C C15C C16C 57.8(4) . . . .
C14C C15C C16C C17C -57.4(4) . . . .
C15C C16C C17C C18C 56.6(4) . . . .
C16C C17C C18C C13C -55.9(4) . . . .
C6C C13C C18C C17C 177.6(3) . . . .
C14C C13C C18C C17C 55.9(4) . . . .
C1A N2A N3A C4A 0.4(3) . . . .
C7A N2A N3A C4A 171.2(3) . . . .
Eu1 O1 C1A N2A 174.35(19) . . . .
Eu1 O1 C1A C5A -7.3(5) . . . .
N3A N2A C1A O1 178.4(3) . . . .
C7A N2A C1A O1 8.7(5) . . . .
N3A N2A C1A C5A -0.3(3) . . . .
C7A N2A C1A C5A -170.0(3) . . . .
N2A N3A C4A C5A -0.4(3) . . . .
N2A N3A C4A C19A 179.0(3) . . . .
O1 C1A C5A C6A -3.0(5) . . . .
N2A C1A C5A C6A 175.5(3) . . . .
O1 C1A C5A C4A -178.5(3) . . . .
N2A C1A C5A C4A 0.0(3) . . . .
N3A C4A C5A C6A -174.5(3) . . . .
C19A C4A C5A C6A 6.1(6) . . . .
N3A C4A C5A C1A 0.3(3) . . . .
C19A C4A C5A C1A -179.1(3) . . . .
Eu1 O2 C6A C5A 7.0(5) . . . .
Eu1 O2 C6A C13A -176.45(19) . . . .
C1A C5A C6A O2 3.4(4) . . . .
C4A C5A C6A O2 177.4(3) . . . .
C1A C5A C6A C13A -173.0(3) . . . .
C4A C5A C6A C13A 1.0(5) . . . .
C1A N2A C7A C12A -21.4(5) . . . .
N3A N2A C7A C12A 169.6(3) . . . .
C1A N2A C7A C8A 157.6(3) . . . .
N3A N2A C7A C8A -11.4(4) . . . .
C12A C7A C8A C9A 0.4(6) . . . .
N2A C7A C8A C9A -178.6(4) . . . .
C7A C8A C9A C10A 0.6(7) . . . .
C8A C9A C10A C11A -0.7(7) . . . .
C9A C10A C11A C12A -0.1(7) . . . .
C8A C7A C12A C11A -1.2(6) . . . .
N2A C7A C12A C11A 177.8(3) . . . .
C10A C11A C12A C7A 1.0(6) . . . .
O2 C6A C13A C14A 29.4(4) . . . .
C5A C6A C13A C14A -154.1(3) . . . .
O2 C6A C13A C18A -93.8(3) . . . .
C5A C6A C13A C18A 82.7(3) . . . .
C6A C13A C14A C15A -178.8(3) . . . .
C18A C13A C14A C15A -56.8(3) . . . .
C13A C14A C15A C16A 56.7(4) . . . .
C14A C15A C16A C17A -55.7(4) . . . .
C15A C16A C17A C18A 55.2(4) . . . .
C16A C17A C18A C13A -55.6(4) . . . .
C6A C13A C18A C17A -178.7(3) . . . .
C14A C13A C18A C17A 56.3(4) . . . .
C1B N2B N3B C4B 1.0(3) . . . .
C7B N2B N3B C4B -165.5(3) . . . .
Eu1 O3 C1B N2B -170.7(2) . . . .
Eu1 O3 C1B C5B 11.2(5) . . . .
N3B N2B C1B O3 179.7(3) . . . .
C7B N2B C1B O3 -14.9(5) . . . .
N3B N2B C1B C5B -1.7(3) . . . .
C7B N2B C1B C5B 163.6(3) . . . .
N2B N3B C4B C5B 0.2(4) . . . .
N2B N3B C4B C19B -178.7(3) . . . .
O3 C1B C5B C6B 4.0(5) . . . .
N2B C1B C5B C6B -174.3(3) . . . .
O3 C1B C5B C4B -179.9(3) . . . .
N2B C1B C5B C4B 1.7(3) . . . .
N3B C4B C5B C6B 174.2(3) . . . .
C19B C4B C5B C6B -7.1(6) . . . .
N3B C4B C5B C1B -1.2(4) . . . .
C19B C4B C5B C1B 177.5(3) . . . .
Eu1 O4 C6B C5B -10.9(5) . . . .
Eu1 O4 C6B C13B 170.1(2) . . . .
C1B C5B C6B O4 -4.8(5) . . . .
C4B C5B C6B O4 -179.5(3) . . . .
C1B C5B C6B C13B 174.1(3) . . . .
C4B C5B C6B C13B -0.6(6) . . . .
C1B N2B C7B C12B 32.7(5) . . . .
N3B N2B C7B C12B -163.2(3) . . . .
C1B N2B C7B C8B -145.3(3) . . . .
N3B N2B C7B C8B 18.8(4) . . . .
C12B C7B C8B C9B -1.1(5) . . . .
N2B C7B C8B C9B 176.9(3) . . . .
C7B C8B C9B C10B 0.4(5) . . . .
C8B C9B C10B C11B -0.2(5) . . . .
C9B C10B C11B C12B 0.5(5) . . . .
C10B C11B C12B C7B -1.2(5) . . . .
C8B C7B C12B C11B 1.5(5) . . . .
N2B C7B C12B C11B -176.5(3) . . . .
O4 C6B C13B C18B 46.4(4) . . . .
C5B C6B C13B C18B -132.5(3) . . . .
O4 C6B C13B C14B -74.6(4) . . . .
C5B C6B C13B C14B 106.5(4) . . . .
C6B C13B C14B C15B 179.6(3) . . . .
C18B C13B C14B C15B 57.1(4) . . . .
C13B C14B C15B C16B -55.4(6) . . . .
C14B C15B C16B C17B 54.3(6) . . . .
C15B C16B C17B C18B -55.1(5) . . . .
C6B C13B C18B C17B -178.4(3) . . . .
C14B C13B C18B C17B -57.8(4) . . . .
C16B C17B C18B C13B 57.0(5) . . . .
